data_4036886
loop_
_publ_author_name
'Wang, Jian'
'Tong, Rongbiao'

_publ_section_title
;
 Total Synthesis of Purported Cephalosporolides H and I, Penisporolide B,
 and Their Stereoisomers.
;
_journal_issue 10
_journal_name_full 'The Journal of organic chemistry'
_journal_page_first 4325
_journal_page_last 4339
_journal_paper_doi 10.1021/acs.joc.6b00788
_journal_volume 81
_journal_year 2016
_chemical_formula_moiety 'C12 H18 O4'
_chemical_formula_sum 'C12 H18 O4'
_chemical_formula_weight 226.26
_space_group_crystal_system monoclinic
_space_group_IT_number 14
_space_group_name_Hall '-P 2ybc'
_space_group_name_H-M_alt 'P 1 21/c 1'
_atom_sites_solution_hydrogens geom
_atom_sites_solution_primary direct
_atom_sites_solution_secondary difmap
_audit_creation_date 2015-04-24
_audit_creation_method
;
Olex2 1.2
(compiled 2015.01.26 svn.r3150 for OlexSys, GUI svn.r4998)
;
_cell_angle_alpha 90.00
_cell_angle_beta 105.7348(19)
_cell_angle_gamma 90.00
_cell_formula_units_Z 4
_cell_length_a 11.6494(2)
_cell_length_b 10.45558(17)
_cell_length_c 9.88362(18)
_cell_measurement_reflns_used 3704
_cell_measurement_temperature 100.2(9)
_cell_measurement_theta_max 75.2080
_cell_measurement_theta_min 5.7820
_cell_volume 1158.73(4)
_computing_cell_refinement
;
CrysAlisPro, Agilent Technologies,
Version 1.171.37.35 (release 13-08-2014 CrysAlis171 .NET)
(compiled Aug 13 2014,18:06:01)
;
_computing_data_collection
;
CrysAlisPro, Agilent Technologies,
Version 1.171.37.35 (release 13-08-2014 CrysAlis171 .NET)
(compiled Aug 13 2014,18:06:01)
;
_computing_data_reduction
;
CrysAlisPro, Agilent Technologies,
Version 1.171.37.35 (release 13-08-2014 CrysAlis171 .NET)
(compiled Aug 13 2014,18:06:01)
;
_computing_molecular_graphics 'Olex2 (Dolomanov et al., 2009)'
_computing_publication_material 'Olex2 (Dolomanov et al., 2009)'
_computing_structure_refinement 'XL (Sheldrick, 2008)'
_computing_structure_solution 'ShelXS (Sheldrick, 2008)'
_diffrn_ambient_environment N~2~
_diffrn_ambient_temperature 100.2(9)
_diffrn_detector 'CCD plate'
_diffrn_detector_area_resol_mean 10.3587
_diffrn_detector_type Atlas
_diffrn_measured_fraction_theta_full 0.988
_diffrn_measured_fraction_theta_max 0.988
_diffrn_measurement_details
;
#__ type_ start__ end____ width___ exp.time_
  1 omega  114.00  178.00   1.0000    6.0000
omega____ theta____ kappa____ phi______ frames
    -      110.5703  125.0000 -180.0000 64

#__ type_ start__ end____ width___ exp.time_
  2 omega  -48.00   35.00   1.0000    3.0000
omega____ theta____ kappa____ phi______ frames
    -      -40.9453   37.0000    0.0000 83

#__ type_ start__ end____ width___ exp.time_
  3 omega  -38.00   30.00   1.0000    3.0000
omega____ theta____ kappa____ phi______ frames
    -      -40.9453   37.0000  150.0000 68

#__ type_ start__ end____ width___ exp.time_
  4 omega  -96.00   -2.00   1.0000    3.0000
omega____ theta____ kappa____ phi______ frames
    -      -40.9453  125.0000    0.0000 94

#__ type_ start__ end____ width___ exp.time_
  5 omega -113.00  -12.00   1.0000    3.0000
omega____ theta____ kappa____ phi______ frames
    -      -40.9453  -57.0000 -150.0000 101

#__ type_ start__ end____ width___ exp.time_
  6 omega   36.00   84.00   1.0000    6.0000
omega____ theta____ kappa____ phi______ frames
    -      110.5703  -30.0000 -120.0000 48

#__ type_ start__ end____ width___ exp.time_
  7 omega   49.00  170.00   1.0000    6.0000
omega____ theta____ kappa____ phi______ frames
    -      110.5703   15.0000 -150.0000 121

#__ type_ start__ end____ width___ exp.time_
  8 omega   85.00  175.00   1.0000    6.0000
omega____ theta____ kappa____ phi______ frames
    -      110.5703   77.0000 -120.0000 90

#__ type_ start__ end____ width___ exp.time_
  9 omega   51.00  126.00   1.0000    6.0000
omega____ theta____ kappa____ phi______ frames
    -      110.5703  -61.0000 -180.0000 75

#__ type_ start__ end____ width___ exp.time_
 10 omega   58.00  121.00   1.0000    6.0000
omega____ theta____ kappa____ phi______ frames
    -      110.5703 -125.0000    0.0000 63

#__ type_ start__ end____ width___ exp.time_
 11 omega   43.00   92.00   1.0000    6.0000
omega____ theta____ kappa____ phi______ frames
    -      110.5703  -45.0000  120.0000 49

#__ type_ start__ end____ width___ exp.time_
 12 omega   36.00  108.00   1.0000    6.0000
omega____ theta____ kappa____ phi______ frames
    -      110.5703  -94.0000  150.0000 72

#__ type_ start__ end____ width___ exp.time_
 13 omega   37.00   98.00   1.0000    6.0000
omega____ theta____ kappa____ phi______ frames
    -      110.5703  -45.0000  -60.0000 61
;
_diffrn_measurement_device 'kappa diffractometer'
_diffrn_measurement_device_type 'SuperNova, Dual, Cu at zero, Atlas'
_diffrn_measurement_method '\w scans'
_diffrn_orient_matrix_UB_11 0.0113540000
_diffrn_orient_matrix_UB_12 0.0370748000
_diffrn_orient_matrix_UB_13 0.1539233000
_diffrn_orient_matrix_UB_21 0.0985908000
_diffrn_orient_matrix_UB_22 0.0969569000
_diffrn_orient_matrix_UB_23 -0.0047260000
_diffrn_orient_matrix_UB_31 -0.0949155000
_diffrn_orient_matrix_UB_32 0.1046745000
_diffrn_orient_matrix_UB_33 -0.0501857000
_diffrn_radiation_monochromator mirror
_diffrn_radiation_probe x-ray
_diffrn_radiation_type CuK\a
_diffrn_radiation_wavelength 1.54184
_diffrn_reflns_av_R_equivalents 0.0215
_diffrn_reflns_av_unetI/netI 0.0218
_diffrn_reflns_limit_h_max 13
_diffrn_reflns_limit_h_min -13
_diffrn_reflns_limit_k_max 12
_diffrn_reflns_limit_k_min -10
_diffrn_reflns_limit_l_max 11
_diffrn_reflns_limit_l_min -11
_diffrn_reflns_number 6092
_diffrn_reflns_theta_full 66.50
_diffrn_reflns_theta_max 67.49
_diffrn_reflns_theta_min 5.79
_diffrn_source 'sealed X-ray tube'
_diffrn_source_current 0.80
_diffrn_source_power 0.040
_diffrn_source_target Cu
_diffrn_source_type 'SuperNova (Cu) X-ray Source'
_diffrn_source_voltage 50
_exptl_absorpt_coefficient_mu 0.796
_exptl_absorpt_correction_T_max 1.00000
_exptl_absorpt_correction_T_min 0.93370
_exptl_absorpt_correction_type multi-scan
_exptl_absorpt_process_details
;
CrysAlisPro, Agilent Technologies,
Version 1.171.37.35 (release 13-08-2014 CrysAlis171 .NET)
(compiled Aug 13 2014,18:06:01)
Empirical absorption correction using spherical harmonics,
 implemented in SCALE3 ABSPACK scaling algorithm.
;
_exptl_crystal_colour colorless
_exptl_crystal_density_diffrn 1.297
_exptl_crystal_density_method 'not measured'
_exptl_crystal_description
;
;
_exptl_crystal_F_000 488
_exptl_crystal_size_max 0.20
_exptl_crystal_size_mid 0.16
_exptl_crystal_size_min 0.15
_refine_diff_density_max 0.220
_refine_diff_density_min -0.208
_refine_diff_density_rms 0.039
_refine_ls_extinction_method none
_refine_ls_goodness_of_fit_ref 1.001
_refine_ls_hydrogen_treatment constr
_refine_ls_matrix_type full
_refine_ls_number_parameters 148
_refine_ls_number_reflns 2062
_refine_ls_number_restraints 0
_refine_ls_restrained_S_all 1.001
_refine_ls_R_factor_all 0.0360
_refine_ls_R_factor_gt 0.0320
_refine_ls_shift/su_max 0.000
_refine_ls_shift/su_mean 0.000
_refine_ls_structure_factor_coef Fsqd
_refine_ls_weighting_details 'calc w=1/[\s^2^(Fo^2^)+(0.0570P)^2^+0.1814P] where P=(Fo^2^+2Fc^2^)/3'
_refine_ls_weighting_scheme calc
_refine_ls_wR_factor_gt 0.0865
_refine_ls_wR_factor_ref 0.0894
_reflns_number_gt 1870
_reflns_number_total 2062
_reflns_threshold_expression >2sigma(I)
_cod_data_source_file jo6b00788_si_005.cif
_cod_data_source_block jwang6cult
_cod_original_cell_volume 1158.72(4)
_cod_database_code 4036886
_chemical_oxdiff_formula 'Ph3 O4'
_reflns_odcompleteness_completeness 99.96
_reflns_odcompleteness_iscentric 1
_reflns_odcompleteness_theta 68.13
_olex2_refinement_description
;
1. Fixed Uiso
 At 1.2 times of:
  All C(H) groups, All C(H,H) groups
 At 1.5 times of:
  All C(H,H,H) groups
2.a Ternary CH refined with riding coordinates:
 C3(H3), C4(H4), C9(H9)
2.b Secondary CH2 refined with riding coordinates:
 C5(H5A,H5B), C7(H7A,H7B), C8(H8A,H8B)
2.c Idealised Me refined as rotating group:
 C10(H10A,H10B,H10C), C11(H11A,H11B,H11C), C12(H12A,H12B,H12C)
;
_olex2_date_sample_data_collection 2015-03-24
_olex2_submission_special_instructions 'No special instructions were received'

loop_
_space_group_symop_id
_space_group_symop_operation_xyz
1 'x, y, z'
2 '-x, y+1/2, -z+1/2'
3 '-x, -y, -z'
4 'x, -y-1/2, z-1/2'

loop_
_atom_site_label
_atom_site_type_symbol
_atom_site_fract_x
_atom_site_fract_y
_atom_site_fract_z
_atom_site_U_iso_or_equiv
_atom_site_adp_type
_atom_site_occupancy
_atom_site_calc_flag
_atom_site_refinement_flags_posn
O1 O 0.30634(8) 0.44587(9) 0.27118(9) 0.0294(2) Uani 1 d .
O2 O 0.37814(7) 0.35979(8) 0.48355(8) 0.0217(2) Uani 1 d .
O3 O 0.25105(7) 0.52125(7) 0.64494(8) 0.0202(2) Uani 1 d .
O4 O 0.29868(7) 0.46983(7) 0.88426(8) 0.0214(2) Uani 1 d .
C1 C 0.28967(10) 0.41133(11) 0.38025(12) 0.0206(3) Uani 1 d .
C2 C 0.17241(10) 0.41238(10) 0.42159(11) 0.0188(2) Uani 1 d .
C3 C 0.21758(9) 0.39974(10) 0.58091(11) 0.0178(2) Uani 1 d .
H3 H 0.1594 0.3542 0.6220 0.021 Uiso 1 calc R
C4 C 0.33539(9) 0.32717(10) 0.60528(11) 0.0192(2) Uani 1 d .
H4 H 0.3253 0.2329 0.6147 0.023 Uiso 1 calc R
C5 C 0.41610(10) 0.38622(11) 0.73769(12) 0.0214(3) Uani 1 d .
H5A H 0.4924 0.4143 0.7214 0.026 Uiso 1 calc R
H5B H 0.4333 0.3240 0.8161 0.026 Uiso 1 calc R
C6 C 0.34637(10) 0.50086(11) 0.77064(11) 0.0197(3) Uani 1 d .
C7 C 0.41065(10) 0.62668(11) 0.81146(12) 0.0246(3) Uani 1 d .
H7A H 0.4178 0.6746 0.7277 0.030 Uiso 1 calc R
H7B H 0.4911 0.6136 0.8761 0.030 Uiso 1 calc R
C8 C 0.32855(11) 0.69483(11) 0.88445(12) 0.0251(3) Uani 1 d .
H8A H 0.2604 0.7353 0.8155 0.030 Uiso 1 calc R
H8B H 0.3721 0.7607 0.9507 0.030 Uiso 1 calc R
C9 C 0.28715(10) 0.58515(11) 0.96243(11) 0.0212(3) Uani 1 d .
H9 H 0.3425 0.5787 1.0591 0.025 Uiso 1 calc R
C10 C 0.16083(11) 0.59604(12) 0.97395(14) 0.0282(3) Uani 1 d .
H10A H 0.1059 0.6046 0.8798 0.042 Uiso 1 calc GR
H10B H 0.1541 0.6714 1.0302 0.042 Uiso 1 calc GR
H10C H 0.1405 0.5192 1.0193 0.042 Uiso 1 calc GR
C11 C 0.10345(10) 0.29094(11) 0.35965(12) 0.0244(3) Uani 1 d .
H11A H 0.0303 0.2850 0.3902 0.037 Uiso 1 calc GR
H11B H 0.1532 0.2156 0.3925 0.037 Uiso 1 calc GR
H11C H 0.0829 0.2948 0.2568 0.037 Uiso 1 calc GR
C12 C 0.09894(10) 0.53173(11) 0.36796(12) 0.0226(3) Uani 1 d .
H12A H 0.0199 0.5233 0.3842 0.034 Uiso 1 calc GR
H12B H 0.0902 0.5416 0.2671 0.034 Uiso 1 calc GR
H12C H 0.1394 0.6070 0.4182 0.034 Uiso 1 calc GR

loop_
_atom_site_aniso_label
_atom_site_aniso_U_11
_atom_site_aniso_U_22
_atom_site_aniso_U_33
_atom_site_aniso_U_23
_atom_site_aniso_U_13
_atom_site_aniso_U_12
O1 0.0305(5) 0.0406(5) 0.0207(4) 0.0044(4) 0.0129(3) 0.0033(4)
O2 0.0195(4) 0.0283(4) 0.0188(4) -0.0002(3) 0.0078(3) 0.0032(3)
O3 0.0220(4) 0.0204(4) 0.0176(4) -0.0014(3) 0.0043(3) 0.0029(3)
O4 0.0262(4) 0.0213(4) 0.0189(4) -0.0015(3) 0.0101(3) -0.0024(3)
C1 0.0228(6) 0.0213(6) 0.0186(6) -0.0015(4) 0.0070(4) 0.0015(4)
C2 0.0193(5) 0.0204(6) 0.0173(5) -0.0006(4) 0.0063(4) 0.0022(4)
C3 0.0187(5) 0.0180(5) 0.0178(5) 0.0006(4) 0.0067(4) 0.0008(4)
C4 0.0197(5) 0.0206(5) 0.0182(5) 0.0023(4) 0.0070(4) 0.0021(4)
C5 0.0196(5) 0.0250(6) 0.0196(6) 0.0005(4) 0.0056(4) 0.0026(4)
C6 0.0191(5) 0.0247(6) 0.0158(5) 0.0022(4) 0.0058(4) 0.0001(4)
C7 0.0256(6) 0.0257(6) 0.0233(6) -0.0007(4) 0.0080(5) -0.0055(5)
C8 0.0295(6) 0.0223(6) 0.0231(6) -0.0035(5) 0.0063(5) -0.0025(5)
C9 0.0237(6) 0.0237(6) 0.0154(5) -0.0028(4) 0.0040(4) 0.0014(4)
C10 0.0269(6) 0.0324(7) 0.0268(6) 0.0022(5) 0.0099(5) 0.0054(5)
C11 0.0228(6) 0.0242(6) 0.0244(6) -0.0030(4) 0.0035(4) 0.0005(5)
C12 0.0246(6) 0.0237(6) 0.0196(5) 0.0023(4) 0.0063(4) 0.0049(4)

loop_
_atom_type_symbol
_atom_type_description
_atom_type_scat_dispersion_real
_atom_type_scat_dispersion_imag
_atom_type_scat_source
C C 0.0181 0.0091 'International Tables Vol C Tables 4.2.6.8 and 6.1.1.4'
H H 0.0000 0.0000 'International Tables Vol C Tables 4.2.6.8 and 6.1.1.4'
O O 0.0492 0.0322 'International Tables Vol C Tables 4.2.6.8 and 6.1.1.4'

loop_
_geom_angle_atom_site_label_1
_geom_angle_atom_site_label_2
_geom_angle_atom_site_label_3
_geom_angle
C1 O2 C4 110.78(8)
C3 O3 C6 107.76(8)
C6 O4 C9 110.03(8)
O1 C1 O2 121.48(10)
O1 C1 C2 127.68(10)
O2 C1 C2 110.79(9)
C1 C2 C11 107.21(9)
C3 C2 C1 101.09(8)
C3 C2 C11 109.65(9)
C3 C2 C12 115.72(9)
C12 C2 C1 111.79(9)
C12 C2 C11 110.73(9)
O3 C3 C2 110.94(8)
O3 C3 C4 104.27(8)
C2 C3 C4 104.44(8)
O2 C4 C3 104.25(8)
O2 C4 C5 110.15(9)
C5 C4 C3 104.67(9)
C4 C5 C6 105.13(9)
O3 C6 C5 105.17(8)
O3 C6 C7 108.14(9)
O4 C6 O3 109.93(8)
O4 C6 C5 109.48(9)
O4 C6 C7 105.03(9)
C7 C6 C5 118.97(10)
C6 C7 C8 101.78(9)
C7 C8 C9 102.24(9)
O4 C9 C8 105.42(9)
O4 C9 C10 109.51(9)
C10 C9 C8 115.33(10)

loop_
_geom_bond_atom_site_label_1
_geom_bond_atom_site_label_2
_geom_bond_distance
O1 C1 1.2016(15)
O2 C1 1.3507(14)
O2 C4 1.4618(12)
O3 C3 1.4257(13)
O3 C6 1.4401(13)
O4 C6 1.4189(13)
O4 C9 1.4577(13)
C1 C2 1.5282(15)
C2 C3 1.5247(15)
C2 C11 1.5380(15)
C2 C12 1.5247(15)
C3 C4 1.5291(14)
C4 C5 1.5200(15)
C5 C6 1.5317(15)
C6 C7 1.5133(16)
C7 C8 1.5223(16)
C8 C9 1.5308(16)
C9 C10 1.5108(16)

loop_
_geom_torsion_atom_site_label_1
_geom_torsion_atom_site_label_2
_geom_torsion_atom_site_label_3
_geom_torsion_atom_site_label_4
_geom_torsion
O1 C1 C2 C3 -162.48(12)
O1 C1 C2 C11 82.72(14)
O1 C1 C2 C12 -38.80(16)
O2 C1 C2 C3 19.94(11)
O2 C1 C2 C11 -94.86(10)
O2 C1 C2 C12 143.62(9)
O2 C4 C5 C6 104.13(10)
O3 C3 C4 O2 -88.99(9)
O3 C3 C4 C5 26.72(10)
O3 C6 C7 C8 80.06(10)
O4 C6 C7 C8 -37.29(11)
C1 O2 C4 C3 -15.63(11)
C1 O2 C4 C5 -127.44(9)
C1 C2 C3 O3 83.71(10)
C1 C2 C3 C4 -28.07(10)
C2 C3 C4 O2 27.52(10)
C2 C3 C4 C5 143.23(9)
C3 O3 C6 O4 -85.19(10)
C3 O3 C6 C5 32.58(10)
C3 O3 C6 C7 160.66(9)
C3 C4 C5 C6 -7.41(11)
C4 O2 C1 O1 179.37(10)
C4 O2 C1 C2 -2.87(12)
C4 C5 C6 O3 -14.21(11)
C4 C5 C6 O4 103.85(10)
C4 C5 C6 C7 -135.46(10)
C5 C6 C7 C8 -160.20(10)
C6 O3 C3 C2 -149.23(9)
C6 O3 C3 C4 -37.35(10)
C6 O4 C9 C8 1.83(11)
C6 O4 C9 C10 126.48(10)
C6 C7 C8 C9 37.30(11)
C7 C8 C9 O4 -24.85(11)
C7 C8 C9 C10 -145.77(10)
C9 O4 C6 O3 -93.75(10)
C9 O4 C6 C5 151.20(9)
C9 O4 C6 C7 22.37(11)
C11 C2 C3 O3 -163.33(9)
C11 C2 C3 C4 84.89(10)
C12 C2 C3 O3 -37.23(13)
C12 C2 C3 C4 -149.02(10)
